data_7105646
loop_
_publ_author_name
'Finke, Aaron D.'
'Moore, Jeffrey S.'

_publ_section_title
;
 Lewis acid activation of molybdenum nitrides for alkyne metathesis.
;
_journal_issue 42
_journal_name_full 'Chemical communications (Cambridge, England)'
_journal_page_first 7939
_journal_page_last 7941
_journal_paper_doi 10.1039/c0cc03113e
_journal_volume 46
_journal_year 2010
_chemical_formula_moiety 'C30 H36 B F15 Mo N2 O2 Si4'
_chemical_formula_sum 'C30 H36 B F15 Mo N2 O2 Si4'
_chemical_formula_weight 960.72
_chemical_name_systematic
;
?
;
_space_group_IT_number 14
_symmetry_cell_setting monoclinic
_symmetry_space_group_name_Hall '-P 2yn'
_symmetry_space_group_name_H-M 'P 1 21/n 1'
_atom_sites_solution_hydrogens geom
_atom_sites_solution_primary direct
_atom_sites_solution_secondary difmap
_audit_creation_method SHELXL-97
_cell_angle_alpha 90.00
_cell_angle_beta 92.256(9)
_cell_angle_gamma 90.00
_cell_formula_units_Z 4
_cell_length_a 14.367(5)
_cell_length_b 17.170(6)
_cell_length_c 16.896(6)
_cell_measurement_reflns_used 926
_cell_measurement_temperature 193(2)
_cell_measurement_theta_max 25.21
_cell_measurement_theta_min 2.24
_cell_volume 4165(3)
_computing_cell_refinement 'SAINT V7.23A (Bruker, 2005)'
_computing_data_collection 'APEX2 V2.0-1 (Bruker, 2004)'
_computing_data_reduction 'SAINT V7.23A, XPREP V2005/2, SADABS V2007/4 (Bruker, 2005 & 2007)'
_computing_molecular_graphics 'SHELXTL V6.12 (Bruker, 2005)'
_computing_publication_material 'XCIF V6.12 (Bruker, 2005)'
_computing_structure_refinement 'SHELXTL V6.12 (Bruker, 2005)'
_computing_structure_solution 'SHELXTL V6.12 (Bruker, 2005)'
_diffrn_ambient_temperature 193(2)
_diffrn_measured_fraction_theta_full 0.997
_diffrn_measured_fraction_theta_max 0.997
_diffrn_measurement_device_type 'CCD area detector'
_diffrn_measurement_method 'phi and omega scans'
_diffrn_radiation_monochromator graphite
_diffrn_radiation_source 'fine-focus sealed tube'
_diffrn_radiation_type MoK\a
_diffrn_radiation_wavelength 0.71073
_diffrn_reflns_av_R_equivalents 0.0797
_diffrn_reflns_av_sigmaI/netI 0.0773
_diffrn_reflns_limit_h_max 17
_diffrn_reflns_limit_h_min -17
_diffrn_reflns_limit_k_max 20
_diffrn_reflns_limit_k_min -20
_diffrn_reflns_limit_l_max 18
_diffrn_reflns_limit_l_min -20
_diffrn_reflns_number 30459
_diffrn_reflns_theta_full 25.33
_diffrn_reflns_theta_max 25.33
_diffrn_reflns_theta_min 1.69
_exptl_absorpt_coefficient_mu 0.527
_exptl_absorpt_correction_T_max 0.9180
_exptl_absorpt_correction_T_min 0.7739
_exptl_absorpt_correction_type integration
_exptl_absorpt_process_details 'SHELXTL/XPREP (Bruker, 2001)'
_exptl_crystal_colour colourless
_exptl_crystal_density_diffrn 1.532
_exptl_crystal_density_method 'not measured'
_exptl_crystal_description prism
_exptl_crystal_F_000 1936
_exptl_crystal_preparation
;
The data crystal was mounted using oil (Parantone-N, Exxon) to a
0.3 mm cryo-loop (Hampton Research)
with the (??) scattering
planes roughly normal to the spindle axis.
;
_exptl_crystal_size_max 0.36
_exptl_crystal_size_mid 0.32
_exptl_crystal_size_min 0.23
_refine_diff_density_max 1.248
_refine_diff_density_min -0.908
_refine_diff_density_rms 0.107
_refine_ls_extinction_method none
_refine_ls_goodness_of_fit_ref 1.032
_refine_ls_hydrogen_treatment noref
_refine_ls_matrix_type full
_refine_ls_number_parameters 610
_refine_ls_number_reflns 7582
_refine_ls_number_restraints 1812
_refine_ls_restrained_S_all 0.975
_refine_ls_R_factor_all 0.0767
_refine_ls_R_factor_gt 0.0541
_refine_ls_shift/su_max 0.001
_refine_ls_shift/su_mean 0.000
_refine_ls_structure_factor_coef Fsqd
_refine_ls_weighting_details 'calc w=1/[\s^2^(Fo^2^)+(0.0778P)^2^+4.5960P] where P=(Fo^2^+2Fc^2^)/3'
_refine_ls_weighting_scheme calc
_refine_ls_wR_factor_gt 0.1340
_refine_ls_wR_factor_ref 0.1559
_reflns_number_gt 5680
_reflns_number_total 7582
_reflns_threshold_expression >2sigma(I)
_cod_data_source_file C0CC03113E.TXT
_cod_data_source_block b80ks
_cod_depositor_comments
;
The following automatic conversions were performed:
'_symmetry_cell_setting' value 'Monoclinic' changed to 'monoclinic'
according to '/home/saulius/struct/CIF-dictionaries/cif_core.dic'
dictionary named 'cif_core.dic' version 2.4.1 from 2010-06-29.

Automatic conversion script
Id: cif_fix_enum 1527 2010-12-29 10:47:43Z saulius 

 Adding full bibliography for 7105646--7105647.cif.
;
_cod_original_cell_volume 4165(2)
_cod_original_sg_symbol_Hall ' -P 2yn'
_cod_original_sg_symbol_H-M P2(1)/n
_cod_database_code 7105646

loop_
_symmetry_equiv_pos_as_xyz
'x, y, z'
'-x+1/2, y+1/2, -z+1/2'
'-x, -y, -z'
'x-1/2, -y-1/2, z-1/2'

loop_
_atom_site_label
_atom_site_type_symbol
_atom_site_fract_x
_atom_site_fract_y
_atom_site_fract_z
_atom_site_U_iso_or_equiv
_atom_site_adp_type
_atom_site_occupancy
_atom_site_symmetry_multiplicity
_atom_site_calc_flag
_atom_site_refinement_flags
_atom_site_disorder_assembly
_atom_site_disorder_group
Mo1 Mo 0.70857(2) 0.727064(19) -0.070244(19) 0.02769(13) Uani 1 1 d . . .
Si1 Si 0.58868(9) 0.74274(7) -0.25344(7) 0.0390(3) Uani 1 1 d . . .
Si2 Si 0.86356(8) 0.86913(7) 0.00407(8) 0.0420(3) Uani 1 1 d . . .
Si3 Si 0.86109(8) 0.62327(7) -0.14083(8) 0.0426(3) Uani 1 1 d . . .
Si4 Si 0.75505(8) 0.55103(7) 0.00037(7) 0.0403(3) Uani 1 1 d . . .
N1 N 0.6263(2) 0.72271(17) -0.00105(18) 0.0278(7) Uani 1 1 d . A .
N2 N 0.7712(2) 0.62868(19) -0.06898(19) 0.0328(7) Uani 1 1 d . . .
O1 O 0.65008(19) 0.74229(17) -0.16775(16) 0.0372(7) Uani 1 1 d . . .
O2 O 0.78814(17) 0.80651(16) -0.03998(16) 0.0370(6) Uani 1 1 d . . .
B1 B 0.5462(3) 0.75114(19) 0.0539(2) 0.0316(10) Uani 1 1 d D . .
C1 C 0.6619(4) 0.7936(4) -0.3249(3) 0.0781(18) Uani 1 1 d . . .
H1A H 0.6802 0.8446 -0.3036 0.117 Uiso 1 1 calc R . .
H1B H 0.6264 0.8005 -0.3752 0.117 Uiso 1 1 calc R . .
H1C H 0.7177 0.7625 -0.3338 0.117 Uiso 1 1 calc R . .
C2 C 0.4787(4) 0.7968(4) -0.2414(3) 0.0750(18) Uani 1 1 d . . .
H2A H 0.4928 0.8500 -0.2238 0.113 Uiso 1 1 calc R . .
H2B H 0.4417 0.7706 -0.2018 0.113 Uiso 1 1 calc R . .
H2C H 0.4433 0.7984 -0.2921 0.113 Uiso 1 1 calc R . .
C3 C 0.5701(5) 0.6396(3) -0.2803(4) 0.0808(19) Uani 1 1 d . . .
H3A H 0.6290 0.6111 -0.2730 0.121 Uiso 1 1 calc R . .
H3B H 0.5480 0.6360 -0.3358 0.121 Uiso 1 1 calc R . .
H3C H 0.5236 0.6168 -0.2462 0.121 Uiso 1 1 calc R . .
C4 C 0.9809(3) 0.8255(4) -0.0036(4) 0.0732(17) Uani 1 1 d . . .
H4A H 0.9825 0.7748 0.0230 0.110 Uiso 1 1 calc R . .
H4B H 1.0275 0.8600 0.0217 0.110 Uiso 1 1 calc R . .
H4C H 0.9945 0.8186 -0.0595 0.110 Uiso 1 1 calc R . .
C5 C 0.8543(4) 0.9617(3) -0.0505(4) 0.0700(16) Uani 1 1 d . . .
H5A H 0.7980 0.9893 -0.0356 0.105 Uiso 1 1 calc R . .
H5B H 0.8510 0.9511 -0.1075 0.105 Uiso 1 1 calc R . .
H5C H 0.9092 0.9939 -0.0375 0.105 Uiso 1 1 calc R . .
C6 C 0.8342(3) 0.8804(3) 0.1087(3) 0.0584(13) Uani 1 1 d . . .
H6A H 0.7679 0.8932 0.1117 0.088 Uiso 1 1 calc R . .
H6B H 0.8718 0.9223 0.1329 0.088 Uiso 1 1 calc R . .
H6C H 0.8471 0.8316 0.1371 0.088 Uiso 1 1 calc R . .
C7 C 0.8298(4) 0.5490(3) -0.2176(3) 0.0668(15) Uani 1 1 d . . .
H7A H 0.8422 0.4968 -0.1961 0.100 Uiso 1 1 calc R . .
H7B H 0.8672 0.5574 -0.2641 0.100 Uiso 1 1 calc R . .
H7C H 0.7636 0.5537 -0.2329 0.100 Uiso 1 1 calc R . .
C8 C 0.9751(3) 0.6019(3) -0.0890(3) 0.0578(13) Uani 1 1 d . . .
H8A H 0.9765 0.5472 -0.0722 0.087 Uiso 1 1 calc R . .
H8B H 0.9831 0.6356 -0.0425 0.087 Uiso 1 1 calc R . .
H8C H 1.0256 0.6114 -0.1251 0.087 Uiso 1 1 calc R . .
C9 C 0.8721(4) 0.7194(3) -0.1908(3) 0.0572(13) Uani 1 1 d . . .
H9A H 0.8157 0.7298 -0.2236 0.086 Uiso 1 1 calc R . .
H9B H 0.9262 0.7186 -0.2244 0.086 Uiso 1 1 calc R . .
H9C H 0.8803 0.7604 -0.1508 0.086 Uiso 1 1 calc R . .
C10 C 0.6295(3) 0.5335(3) 0.0150(3) 0.0592(14) Uani 1 1 d . . .
H10A H 0.6005 0.5817 0.0332 0.089 Uiso 1 1 calc R . .
H10B H 0.6226 0.4927 0.0549 0.089 Uiso 1 1 calc R . .
H10C H 0.5992 0.5171 -0.0351 0.089 Uiso 1 1 calc R . .
C11 C 0.8013(3) 0.4573(3) -0.0378(3) 0.0551(13) Uani 1 1 d . . .
H11A H 0.8658 0.4647 -0.0532 0.083 Uiso 1 1 calc R . .
H11B H 0.7631 0.4405 -0.0840 0.083 Uiso 1 1 calc R . .
H11C H 0.7994 0.4175 0.0037 0.083 Uiso 1 1 calc R . .
C12 C 0.82215(8) 0.57685(7) 0.09301(6) 0.0623(14) Uani 1 1 d . . .
H12A H 0.8076 0.6305 0.1080 0.093 Uiso 1 1 calc R . .
H12B H 0.8890 0.5724 0.0843 0.093 Uiso 1 1 calc R . .
H12C H 0.8052 0.5413 0.1355 0.093 Uiso 1 1 calc R . .
C13A C 0.55735(5) 0.69571(5) 0.13751(4) 0.0354(16) Uani 0.526(5) 1 d PRDU A 1
C14A C 0.64454(5) 0.69946(5) 0.17601(4) 0.0420(16) Uani 0.526(5) 1 d PRDU A 1
C15A C 0.66303(7) 0.65539(5) 0.24383(5) 0.0418(16) Uani 0.526(5) 1 d PRDU A 1
C16A C 0.59433(8) 0.60758(5) 0.27315(5) 0.0441(17) Uani 0.526(5) 1 d PRDU A 1
C17A C 0.50715(8) 0.60384(5) 0.23465(5) 0.0430(16) Uani 0.526(5) 1 d PRDU A 1
C18A C 0.48866(7) 0.64790(5) 0.16683(5) 0.0360(15) Uani 0.526(5) 1 d PRDU A 1
F1A F 0.71407(5) 0.74123(4) 0.15203(5) 0.0474(18) Uani 0.526(5) 1 d PRDU A 1
F2A F 0.74656(7) 0.65822(5) 0.28314(5) 0.0589(18) Uani 0.526(5) 1 d PRDU A 1
F3A F 0.60763(10) 0.56646(5) 0.34062(5) 0.071(2) Uani 0.526(5) 1 d PRDU A 1
F4A F 0.43899(9) 0.55976(5) 0.26192(5) 0.072(2) Uani 0.526(5) 1 d PRDU A 1
F5A F 0.40251(7) 0.64561(5) 0.13351(5) 0.0444(15) Uani 0.526(5) 1 d PRDU A 1
C13B C 0.55207(5) 0.69259(5) 0.13418(4) 0.0350(17) Uani 0.474(5) 1 d PRDU A 2
C14B C 0.63313(5) 0.69077(5) 0.18185(4) 0.0329(16) Uani 0.474(5) 1 d PRDU A 2
C15B C 0.63836(7) 0.64329(5) 0.24851(5) 0.0405(17) Uani 0.474(5) 1 d PRDU A 2
C16B C 0.56253(9) 0.59763(5) 0.26749(5) 0.0441(18) Uani 0.474(5) 1 d PRDU A 2
C17B C 0.48147(8) 0.59945(5) 0.21982(5) 0.0483(18) Uani 0.474(5) 1 d PRDU A 2
C18B C 0.47625(6) 0.64693(5) 0.15316(5) 0.0428(17) Uani 0.474(5) 1 d PRDU A 2
F1B F 0.70346(5) 0.73758(4) 0.16565(5) 0.0415(19) Uani 0.474(5) 1 d PRDU A 2
F2B F 0.71990(7) 0.64040(5) 0.29020(5) 0.0544(18) Uani 0.474(5) 1 d PRDU A 2
F3B F 0.57216(10) 0.55264(5) 0.33304(5) 0.067(2) Uani 0.474(5) 1 d PRDU A 2
F4B F 0.41164(9) 0.55444(5) 0.24211(5) 0.067(2) Uani 0.474(5) 1 d PRDU A 2
F5B F 0.39743(7) 0.63686(5) 0.11208(5) 0.0463(17) Uani 0.474(5) 1 d PRDU A 2
C19A C 0.44168(5) 0.73947(4) 0.00005(5) 0.0352(19) Uani 0.355(4) 1 d PRDU A 1
C20A C 0.43155(5) 0.68812(4) -0.06331(4) 0.0435(19) Uani 0.355(4) 1 d PRDU A 1
C21A C 0.34562(5) 0.68016(4) -0.10322(4) 0.043(2) Uani 0.355(4) 1 d PRDU A 1
C22A C 0.26981(5) 0.72355(4) -0.07977(4) 0.040(2) Uani 0.355(4) 1 d PRDU A 1
C23A C 0.27994(5) 0.77490(4) -0.01641(4) 0.0373(19) Uani 0.355(4) 1 d PRDU A 1
C24A C 0.36587(5) 0.78285(4) 0.02350(4) 0.0322(18) Uani 0.355(4) 1 d PRDU A 1
F6A F 0.49468(5) 0.63650(4) -0.08185(4) 0.044(2) Uani 0.355(4) 1 d PRDU A 1
F7A F 0.33169(5) 0.62837(5) -0.16104(4) 0.062(3) Uani 0.355(4) 1 d PRDU A 1
F8A F 0.18549(5) 0.71798(5) -0.11803(4) 0.061(3) Uani 0.355(4) 1 d PRDU A 1
F9A F 0.20859(5) 0.81967(4) 0.00505(4) 0.056(2) Uani 0.355(4) 1 d PRDU A 1
F10A F 0.37136(5) 0.82700(4) 0.08799(4) 0.0335(18) Uani 0.355(4) 1 d PRDU A 1
C19B C 0.44009(5) 0.74480(4) 0.01006(5) 0.0332(13) Uani 0.645(4) 1 d PRDU A 2
C20B C 0.41974(5) 0.69999(4) -0.05693(4) 0.0361(13) Uani 0.645(4) 1 d PRDU A 2
C21B C 0.33012(5) 0.69993(4) -0.09106(4) 0.0418(14) Uani 0.645(4) 1 d PRDU A 2
C22B C 0.26085(5) 0.74467(4) -0.05821(4) 0.0404(15) Uani 0.645(4) 1 d PRDU A 2
C23B C 0.28120(5) 0.78948(4) 0.00878(4) 0.0393(14) Uani 0.645(4) 1 d PRDU A 2
C24B C 0.37082(5) 0.78954(4) 0.04291(4) 0.0373(13) Uani 0.645(4) 1 d PRDU A 2
F6B F 0.48322(5) 0.65721(4) -0.09381(5) 0.0418(12) Uani 0.645(4) 1 d PRDU A 2
F7B F 0.31187(5) 0.65565(4) -0.15483(4) 0.0642(15) Uani 0.645(4) 1 d PRDU A 2
F8B F 0.17414(5) 0.74217(5) -0.09183(4) 0.0586(14) Uani 0.645(4) 1 d PRDU A 2
F9B F 0.21332(5) 0.83262(4) 0.03874(4) 0.0529(13) Uani 0.645(4) 1 d PRDU A 2
F10B F 0.38293(5) 0.82827(4) 0.11042(4) 0.0444(12) Uani 0.645(4) 1 d PRDU A 2
C25A C 0.57002(5) 0.84814(4) 0.06327(5) 0.0309(19) Uani 0.321(5) 1 d PRDU A 1
C26A C 0.58864(6) 0.90251(5) 0.00503(5) 0.0294(19) Uani 0.321(5) 1 d PRDU A 1
C27A C 0.60752(6) 0.97940(6) 0.02582(5) 0.0309(18) Uani 0.321(5) 1 d PRDU A 1
C28A C 0.60776(6) 1.00192(5) 0.10485(5) 0.0342(19) Uani 0.321(5) 1 d PRDU A 1
C29A C 0.58913(5) 0.94755(4) 0.16309(5) 0.0368(19) Uani 0.321(5) 1 d PRDU A 1
C30A C 0.57026(5) 0.87066(4) 0.14230(5) 0.0329(19) Uani 0.321(5) 1 d PRDU A 1
F11A F 0.59187(6) 0.86824(6) -0.06577(5) 0.025(2) Uani 0.321(5) 1 d PRDU A 1
F12A F 0.62395(6) 1.02378(6) -0.03606(5) 0.038(2) Uani 0.321(5) 1 d PRDU A 1
F13A F 0.62467(6) 1.07857(5) 0.11387(5) 0.043(2) Uani 0.321(5) 1 d PRDU A 1
F14A F 0.57699(5) 0.99268(4) 0.22651(5) 0.040(2) Uani 0.321(5) 1 d PRDU A 1
F15A F 0.53928(5) 0.83959(4) 0.20781(5) 0.037(2) Uani 0.321(5) 1 d PRDU A 1
C25B C 0.56889(5) 0.84695(4) 0.07537(5) 0.0291(12) Uani 0.679(5) 1 d PRDU A 2
C26B C 0.58479(6) 0.88949(5) 0.00722(5) 0.0284(11) Uani 0.679(5) 1 d PRDU A 2
C27B C 0.60436(6) 0.96865(6) 0.01248(5) 0.0308(12) Uani 0.679(5) 1 d PRDU A 2
C28B C 0.60803(6) 1.00527(5) 0.08590(5) 0.0332(12) Uani 0.679(5) 1 d PRDU A 2
C29B C 0.59214(6) 0.96274(5) 0.15406(5) 0.0333(12) Uani 0.679(5) 1 d PRDU A 2
C30B C 0.57257(5) 0.88359(4) 0.14880(5) 0.0323(12) Uani 0.679(5) 1 d PRDU A 2
F11B F 0.57415(6) 0.86500(5) -0.06718(5) 0.0410(13) Uani 0.679(5) 1 d PRDU A 2
F12B F 0.61855(6) 1.01321(6) -0.05202(5) 0.0409(12) Uani 0.679(5) 1 d PRDU A 2
F13B F 0.62852(6) 1.08129(6) 0.09362(5) 0.0503(13) Uani 0.679(5) 1 d PRDU A 2
F14B F 0.60101(5) 0.98953(4) 0.22945(5) 0.0530(13) Uani 0.679(5) 1 d PRDU A 2
F15B F 0.56260(5) 0.84105(4) 0.21385(5) 0.0376(11) Uani 0.679(5) 1 d PRDU A 2

loop_
_atom_site_aniso_label
_atom_site_aniso_U_11
_atom_site_aniso_U_22
_atom_site_aniso_U_33
_atom_site_aniso_U_23
_atom_site_aniso_U_13
_atom_site_aniso_U_12
Mo1 0.02351(19) 0.0285(2) 0.0311(2) -0.00078(14) 0.00105(13) 0.00055(12)
Si1 0.0443(7) 0.0391(7) 0.0332(6) 0.0032(5) -0.0044(5) 0.0025(5)
Si2 0.0274(6) 0.0366(7) 0.0618(8) -0.0060(6) -0.0009(5) -0.0045(5)
Si3 0.0355(6) 0.0447(7) 0.0483(7) -0.0041(6) 0.0088(5) 0.0082(5)
Si4 0.0441(7) 0.0294(6) 0.0475(7) 0.0004(5) 0.0042(5) 0.0046(5)
N1 0.0292(16) 0.0271(17) 0.0275(17) -0.0006(13) 0.0040(13) 0.0002(13)
N2 0.0282(16) 0.0313(18) 0.0392(19) -0.0022(14) 0.0036(14) 0.0017(13)
O1 0.0400(16) 0.0382(16) 0.0330(16) 0.0004(12) -0.0033(12) 0.0027(12)
O2 0.0308(14) 0.0360(16) 0.0442(17) -0.0049(13) 0.0016(12) -0.0067(12)
B1 0.026(2) 0.035(2) 0.034(2) 0.0010(19) 0.0051(18) -0.0002(18)
C1 0.088(4) 0.100(5) 0.047(3) 0.023(3) 0.003(3) -0.011(4)
C2 0.063(4) 0.098(5) 0.063(4) 0.006(3) -0.010(3) 0.032(3)
C3 0.105(5) 0.053(3) 0.081(4) -0.019(3) -0.036(4) -0.007(3)
C4 0.033(3) 0.080(4) 0.106(5) -0.020(4) -0.008(3) 0.002(3)
C5 0.068(3) 0.046(3) 0.097(4) 0.008(3) 0.018(3) -0.012(3)
C6 0.046(3) 0.061(3) 0.067(3) -0.015(3) -0.009(2) -0.004(2)
C7 0.080(4) 0.066(4) 0.055(3) -0.015(3) 0.015(3) 0.006(3)
C8 0.032(2) 0.060(3) 0.082(4) 0.003(3) 0.010(2) 0.011(2)
C9 0.053(3) 0.067(3) 0.053(3) 0.010(3) 0.020(2) 0.013(2)
C10 0.056(3) 0.031(2) 0.092(4) 0.005(3) 0.023(3) 0.000(2)
C11 0.049(3) 0.036(3) 0.081(4) -0.003(2) 0.007(2) 0.007(2)
C12 0.081(4) 0.056(3) 0.050(3) 0.009(2) -0.006(3) 0.010(3)
C13A 0.040(3) 0.029(3) 0.039(3) 0.000(3) 0.012(3) 0.003(3)
C14A 0.047(3) 0.039(3) 0.040(3) 0.001(3) 0.005(3) 0.011(3)
C15A 0.046(3) 0.038(3) 0.041(3) 0.004(3) 0.002(3) 0.001(3)
C16A 0.050(4) 0.039(3) 0.043(3) 0.011(3) -0.004(3) 0.002(3)
C17A 0.048(3) 0.038(3) 0.042(3) 0.010(3) -0.004(3) -0.005(3)
C18A 0.038(3) 0.033(3) 0.037(3) 0.003(3) 0.000(3) 0.004(3)
F1A 0.042(4) 0.056(4) 0.045(3) 0.007(3) 0.003(3) -0.001(3)
F2A 0.056(3) 0.063(4) 0.056(4) 0.015(3) -0.011(3) 0.001(3)
F3A 0.083(4) 0.066(4) 0.063(4) 0.032(3) -0.016(3) -0.005(3)
F4A 0.078(4) 0.069(4) 0.069(4) 0.033(3) 0.002(3) -0.026(3)
F5A 0.046(3) 0.046(3) 0.041(3) 0.000(2) 0.003(2) -0.016(3)
C13B 0.038(3) 0.032(3) 0.035(3) -0.001(3) 0.004(3) 0.006(3)
C14B 0.035(3) 0.030(3) 0.035(3) 0.004(3) 0.010(3) 0.002(3)
C15B 0.042(3) 0.038(3) 0.041(3) 0.009(3) 0.000(3) -0.001(3)
C16B 0.049(4) 0.039(4) 0.045(4) 0.014(3) 0.005(3) -0.004(3)
C17B 0.052(4) 0.040(4) 0.052(4) 0.010(3) 0.001(3) -0.001(3)
C18B 0.050(3) 0.036(3) 0.043(3) 0.003(3) 0.008(3) 0.003(3)
F1B 0.027(3) 0.056(5) 0.042(3) 0.009(3) 0.000(3) -0.004(3)
F2B 0.048(3) 0.061(4) 0.053(4) 0.020(3) -0.014(3) 0.000(3)
F3B 0.076(4) 0.061(4) 0.062(4) 0.034(3) -0.002(3) 0.001(3)
F4B 0.071(4) 0.061(4) 0.069(4) 0.027(3) -0.008(4) -0.021(3)
F5B 0.052(4) 0.046(4) 0.041(3) 0.004(3) 0.004(3) -0.019(3)
C19A 0.027(3) 0.037(4) 0.043(4) 0.011(3) 0.010(3) 0.003(3)
C20A 0.034(3) 0.044(4) 0.052(4) 0.008(3) -0.004(3) -0.004(3)
C21A 0.034(4) 0.044(4) 0.052(4) 0.000(4) -0.001(3) -0.005(3)
C22A 0.025(3) 0.049(4) 0.045(4) 0.001(4) -0.004(4) -0.009(3)
C23A 0.022(3) 0.044(4) 0.045(4) 0.001(3) -0.001(3) -0.003(3)
C24A 0.021(3) 0.037(4) 0.039(4) 0.006(3) 0.001(3) -0.005(3)
F6A 0.046(4) 0.028(4) 0.056(5) 0.007(3) -0.013(4) -0.002(3)
F7A 0.052(5) 0.056(5) 0.078(6) -0.007(4) -0.019(4) -0.015(4)
F8A 0.031(4) 0.076(6) 0.073(6) 0.013(5) -0.014(4) -0.013(4)
F9A 0.025(4) 0.071(5) 0.072(6) 0.000(4) 0.000(3) 0.014(4)
F10A 0.024(4) 0.035(4) 0.042(4) -0.007(3) 0.006(3) 0.005(3)
C19B 0.032(3) 0.031(3) 0.037(3) 0.008(2) 0.002(2) -0.005(2)
C20B 0.025(2) 0.039(3) 0.045(3) 0.001(2) 0.007(2) 0.002(2)
C21B 0.031(3) 0.046(3) 0.048(3) -0.003(3) 0.003(2) -0.005(2)
C22B 0.024(3) 0.049(3) 0.048(3) 0.004(3) 0.001(2) 0.001(2)
C23B 0.028(3) 0.044(3) 0.046(3) 0.006(3) 0.005(2) 0.002(2)
C24B 0.026(3) 0.042(3) 0.044(3) 0.011(2) 0.004(2) 0.000(2)
F6B 0.038(2) 0.041(2) 0.047(3) -0.0067(19) -0.0024(19) 0.0084(18)
F7B 0.047(3) 0.071(3) 0.074(3) -0.021(3) -0.014(2) -0.002(2)
F8B 0.028(2) 0.078(3) 0.069(3) -0.003(3) -0.008(2) 0.001(2)
F9B 0.030(2) 0.066(3) 0.062(3) -0.002(2) 0.0057(19) 0.012(2)
F10B 0.037(2) 0.055(3) 0.042(2) -0.0032(19) 0.0019(18) 0.001(2)
C25A 0.025(4) 0.033(4) 0.035(4) -0.012(3) 0.004(4) 0.003(4)
C26A 0.028(4) 0.025(3) 0.035(3) -0.004(3) 0.000(3) 0.003(3)
C27A 0.032(4) 0.024(3) 0.036(3) -0.001(3) -0.001(3) 0.001(3)
C28A 0.038(4) 0.028(3) 0.036(4) -0.006(3) -0.001(3) 0.000(3)
C29A 0.040(4) 0.030(3) 0.040(4) 0.000(3) 0.005(4) -0.001(3)
C30A 0.033(4) 0.031(3) 0.035(3) -0.005(3) 0.005(4) -0.001(3)
F11A 0.023(3) 0.023(5) 0.030(5) 0.000(4) -0.004(3) 0.000(3)
F12A 0.046(5) 0.029(5) 0.040(4) -0.002(4) -0.003(4) -0.004(4)
F13A 0.056(6) 0.032(5) 0.042(4) -0.007(3) 0.005(4) -0.006(5)
F14A 0.034(4) 0.039(5) 0.047(6) -0.013(4) 0.002(3) -0.001(3)
F15A 0.027(3) 0.041(5) 0.043(5) 0.005(4) 0.003(3) -0.004(3)
C25B 0.021(2) 0.033(3) 0.033(2) 0.011(2) 0.006(2) -0.001(2)
C26B 0.027(2) 0.023(2) 0.035(3) 0.010(2) 0.003(2) -0.001(2)
C27B 0.031(2) 0.027(2) 0.034(2) -0.001(2) 0.002(2) 0.003(2)
C28B 0.038(3) 0.025(2) 0.037(3) 0.005(2) 0.003(2) 0.000(2)
C29B 0.036(3) 0.025(2) 0.039(3) 0.003(2) 0.006(2) -0.001(2)
C30B 0.031(2) 0.026(2) 0.040(3) 0.000(2) 0.007(2) -0.003(2)
F11B 0.039(2) 0.044(3) 0.040(3) 0.005(3) 0.0015(18) 0.0005(19)
F12B 0.050(3) 0.027(2) 0.045(2) 0.0063(19) 0.003(2) -0.004(2)
F13B 0.070(3) 0.029(3) 0.052(2) 0.0012(18) 0.004(2) -0.007(2)
F14B 0.058(2) 0.050(3) 0.052(3) -0.015(2) 0.0028(19) 0.0046(19)
F15B 0.0386(19) 0.040(3) 0.034(2) -0.001(2) 0.0080(15) -0.0036(16)

loop_
_atom_type_symbol
_atom_type_description
_atom_type_scat_dispersion_real
_atom_type_scat_dispersion_imag
_atom_type_scat_source
C C 0.0033 0.0016 'International Tables Vol C Tables 4.2.6.8 and 6.1.1.4'
H H 0.0000 0.0000 'International Tables Vol C Tables 4.2.6.8 and 6.1.1.4'
B B 0.0013 0.0007 'International Tables Vol C Tables 4.2.6.8 and 6.1.1.4'
N N 0.0061 0.0033 'International Tables Vol C Tables 4.2.6.8 and 6.1.1.4'
O O 0.0106 0.0060 'International Tables Vol C Tables 4.2.6.8 and 6.1.1.4'
F F 0.0171 0.0103 'International Tables Vol C Tables 4.2.6.8 and 6.1.1.4'
Si Si 0.0817 0.0704 'International Tables Vol C Tables 4.2.6.8 and 6.1.1.4'
Mo Mo -1.6832 0.6857 'International Tables Vol C Tables 4.2.6.8 and 6.1.1.4'

loop_
_exptl_crystal_face_index_h
_exptl_crystal_face_index_k
_exptl_crystal_face_index_l
_exptl_crystal_face_perp_dist
-3.00 1.00 -2.00 0.0800
1.00 2.00 3.00 0.1700
-2.00 1.00 -2.00 0.1150
2.00 -1.00 2.00 0.1150
-1.00 -1.00 -2.00 0.1600
1.00 2.00 0.00 0.2000
1.00 1.00 2.00 0.1600
-1.00 -2.00 0.00 0.1600
2.00 -1.00 0.00 0.1800

loop_
_geom_angle_atom_site_label_1
_geom_angle_atom_site_label_2
_geom_angle_atom_site_label_3
_geom_angle
_geom_angle_site_symmetry_1
_geom_angle_site_symmetry_3
_geom_angle_publ_flag
N1 Mo1 O1 108.52(14) . . ?
N1 Mo1 O2 106.46(13) . . ?
O1 Mo1 O2 113.63(13) . . ?
N1 Mo1 N2 107.07(14) . . ?
O1 Mo1 N2 109.49(13) . . ?
O2 Mo1 N2 111.38(13) . . ?
O1 Si1 C3 106.0(2) . . ?
O1 Si1 C1 105.9(2) . . ?
C3 Si1 C1 111.9(3) . . ?
O1 Si1 C2 109.4(2) . . ?
C3 Si1 C2 113.1(3) . . ?
C1 Si1 C2 110.2(3) . . ?
O2 Si2 C5 107.4(2) . . ?
O2 Si2 C6 108.90(19) . . ?
C5 Si2 C6 112.0(3) . . ?
O2 Si2 C4 106.4(2) . . ?
C5 Si2 C4 111.2(3) . . ?
C6 Si2 C4 110.6(3) . . ?
N2 Si3 C7 110.1(2) . . ?
N2 Si3 C8 109.4(2) . . ?
C7 Si3 C8 112.1(2) . . ?
N2 Si3 C9 109.54(19) . . ?
C7 Si3 C9 108.3(3) . . ?
C8 Si3 C9 107.4(2) . . ?
N2 Si4 C10 111.0(2) . . ?
N2 Si4 C12 107.23(13) . . ?
C10 Si4 C12 113.6(2) . . ?
N2 Si4 C11 110.9(2) . . ?
C10 Si4 C11 105.5(2) . . ?
C12 Si4 C11 108.48(17) . . ?
B1 N1 Mo1 158.8(2) . . ?
Si4 N2 Si3 120.91(18) . . ?
Si4 N2 Mo1 126.13(18) . . ?
Si3 N2 Mo1 112.69(17) . . ?
Si1 O1 Mo1 170.92(19) . . ?
Si2 O2 Mo1 168.84(19) . . ?
N1 B1 C19B 113.0(2) . . ?
N1 B1 C13B 105.8(2) . . ?
C19B B1 C13B 109.5(2) . . ?
N1 B1 C13A 105.4(2) . . ?
C19B B1 C13A 112.7(2) . . ?
N1 B1 C25A 101.9(2) . . ?
C19B B1 C25A 106.32(19) . . ?
C13B B1 C25A 120.2(2) . . ?
C13A B1 C25A 117.1(2) . . ?
N1 B1 C25B 106.4(2) . . ?
C19B B1 C25B 108.6(2) . . ?
C13B B1 C25B 113.5(2) . . ?
C13A B1 C25B 110.5(2) . . ?
N1 B1 C19A 106.9(2) . . ?
C13B B1 C19A 111.57(19) . . ?
C13A B1 C19A 114.91(19) . . ?
C25A B1 C19A 109.13(18) . . ?
C25B B1 C19A 112.06(19) . . ?
Si1 C1 H1A 109.5 . . ?
Si1 C1 H1B 109.5 . . ?
H1A C1 H1B 109.5 . . ?
Si1 C1 H1C 109.5 . . ?
H1A C1 H1C 109.5 . . ?
H1B C1 H1C 109.5 . . ?
Si1 C2 H2A 109.5 . . ?
Si1 C2 H2B 109.5 . . ?
H2A C2 H2B 109.5 . . ?
Si1 C2 H2C 109.5 . . ?
H2A C2 H2C 109.5 . . ?
H2B C2 H2C 109.5 . . ?
Si1 C3 H3A 109.5 . . ?
Si1 C3 H3B 109.5 . . ?
H3A C3 H3B 109.5 . . ?
Si1 C3 H3C 109.5 . . ?
H3A C3 H3C 109.5 . . ?
H3B C3 H3C 109.5 . . ?
Si2 C4 H4A 109.5 . . ?
Si2 C4 H4B 109.5 . . ?
H4A C4 H4B 109.5 . . ?
Si2 C4 H4C 109.5 . . ?
H4A C4 H4C 109.5 . . ?
H4B C4 H4C 109.5 . . ?
Si2 C5 H5A 109.5 . . ?
Si2 C5 H5B 109.5 . . ?
H5A C5 H5B 109.5 . . ?
Si2 C5 H5C 109.5 . . ?
H5A C5 H5C 109.5 . . ?
H5B C5 H5C 109.5 . . ?
Si2 C6 H6A 109.5 . . ?
Si2 C6 H6B 109.5 . . ?
H6A C6 H6B 109.5 . . ?
Si2 C6 H6C 109.5 . . ?
H6A C6 H6C 109.5 . . ?
H6B C6 H6C 109.5 . . ?
Si3 C7 H7A 109.5 . . ?
Si3 C7 H7B 109.5 . . ?
H7A C7 H7B 109.5 . . ?
Si3 C7 H7C 109.5 . . ?
H7A C7 H7C 109.5 . . ?
H7B C7 H7C 109.5 . . ?
Si3 C8 H8A 109.5 . . ?
Si3 C8 H8B 109.5 . . ?
H8A C8 H8B 109.5 . . ?
Si3 C8 H8C 109.5 . . ?
H8A C8 H8C 109.5 . . ?
H8B C8 H8C 109.5 . . ?
Si3 C9 H9A 109.5 . . ?
Si3 C9 H9B 109.5 . . ?
H9A C9 H9B 109.5 . . ?
Si3 C9 H9C 109.5 . . ?
H9A C9 H9C 109.5 . . ?
H9B C9 H9C 109.5 . . ?
Si4 C10 H10A 109.5 . . ?
Si4 C10 H10B 109.5 . . ?
H10A C10 H10B 109.5 . . ?
Si4 C10 H10C 109.5 . . ?
H10A C10 H10C 109.5 . . ?
H10B C10 H10C 109.5 . . ?
Si4 C11 H11A 109.5 . . ?
Si4 C11 H11B 109.5 . . ?
H11A C11 H11B 109.5 . . ?
Si4 C11 H11C 109.5 . . ?
H11A C11 H11C 109.5 . . ?
H11B C11 H11C 109.5 . . ?
Si4 C12 H12A 109.5 . . ?
Si4 C12 H12B 109.5 . . ?
H12A C12 H12B 109.5 . . ?
Si4 C12 H12C 109.5 . . ?
H12A C12 H12C 109.5 . . ?
H12B C12 H12C 109.5 . . ?
C18A C13A C14A 120.0 . . ?
C18A C13A B1 125.42(11) . . ?
C14A C13A B1 114.56(12) . . ?
F1A C14A C13A 124.5 . . ?
F1A C14A C15A 115.5 . . ?
C13A C14A C15A 120.0 . . ?
F2A C15A C16A 118.4 . . ?
F2A C15A C14A 121.6 . . ?
C16A C15A C14A 120.0 . . ?
F3A C16A C15A 122.1 . . ?
F3A C16A C17A 117.8 . . ?
C15A C16A C17A 120.0 . . ?
F4A C17A C18A 118.3 . . ?
F4A C17A C16A 121.7 . . ?
C18A C17A C16A 120.0 . . ?
F5A C18A C13A 121.7 . . ?
F5A C18A C17A 118.3 . . ?
C13A C18A C17A 120.0 . . ?
C18B C13B C14B 120.0 . . ?
C18B C13B B1 120.42(11) . . ?
C14B C13B B1 119.58(11) . . ?
F1B C14B C15B 120.3 . . ?
F1B C14B C13B 119.6 . . ?
C15B C14B C13B 120.0 . . ?
F2B C15B C16B 122.2 . . ?
F2B C15B C14B 117.7 . . ?
C16B C15B C14B 120.0 . . ?
F3B C16B C15B 117.1 . . ?
F3B C16B C17B 122.9 . . ?
C15B C16B C17B 120.0 . . ?
F4B C17B C18B 123.5 . . ?
F4B C17B C16B 116.5 . . ?
C18B C17B C16B 120.0 . . ?
F5B C18B C13B 128.2 . . ?
F5B C18B C17B 111.6 . . ?
C13B C18B C17B 120.0 . . ?
C24A C19A C20A 120.0 . . ?
C24A C19A B1 117.37(15) . . ?
C20A C19A B1 122.62(15) . . ?
F6A C20A C21A 115.2 . . ?
F6A C20A C19A 124.0 . . ?
C21A C20A C19A 120.0 . . ?
F7A C21A C20A 121.8 . . ?
F7A C21A C22A 118.1 . . ?
C20A C21A C22A 120.0 . . ?
F8A C22A C21A 121.5 . . ?
F8A C22A C23A 118.5 . . ?
C21A C22A C23A 120.0 . . ?
F9A C23A C24A 119.1 . . ?
F9A C23A C22A 120.9 . . ?
C24A C23A C22A 120.0 . . ?
F10A C24A C19A 121.2 . . ?
F10A C24A C23A 118.5 . . ?
C19A C24A C23A 120.0 . . ?
C24B C19B C20B 120.0 . . ?
C24B C19B B1 116.20(15) . . ?
C20B C19B B1 123.78(15) . . ?
F6B C20B C21B 116.2 . . ?
F6B C20B C19B 123.7 . . ?
C21B C20B C19B 120.0 . . ?
F7B C21B C22B 121.0 . . ?
F7B C21B C20B 119.0 . . ?
C22B C21B C20B 120.0 . . ?
F8B C22B C21B 118.6 . . ?
F8B C22B C23B 121.4 . . ?
C21B C22B C23B 120.0 . . ?
F9B C23B C24B 121.3 . . ?
F9B C23B C22B 118.7 . . ?
C24B C23B C22B 120.0 . . ?
F10B C24B C23B 116.4 . . ?
F10B C24B C19B 123.3 . . ?
C23B C24B C19B 120.0 . . ?
C26A C25A C30A 120.0 . . ?
C26A C25A B1 129.31(13) . . ?
C30A C25A B1 110.69(13) . . ?
F11A C26A C27A 129.2 . . ?
F11A C26A C25A 110.6 . . ?
C27A C26A C25A 120.0 . . ?
F12A C27A C26A 112.7 . . ?
F12A C27A C28A 127.3 . . ?
C26A C27A C28A 120.0 . . ?
F13A C28A C27A 112.0 . . ?
F13A C28A C29A 128.0 . . ?
C27A C28A C29A 120.0 . . ?
F14A C29A C30A 136.2 . . ?
F14A C29A C28A 102.3 . . ?
C30A C29A C28A 120.0 . . ?
F15A C30A C25A 134.8 . . ?
F15A C30A C29A 103.9 . . ?
C25A C30A C29A 120.0 . . ?
C30B C25B C26B 120.0 . . ?
C30B C25B B1 128.58(13) . . ?
C26B C25B B1 111.43(13) . . ?
F11B C26B C27B 112.7 . . ?
F11B C26B C25B 126.9 . . ?
C27B C26B C25B 120.0 . . ?
F12B C27B C28B 117.5 . . ?
F12B C27B C26B 122.5 . . ?
C28B C27B C26B 120.0 . . ?
F13B C28B C27B 121.8 . . ?
F13B C28B C29B 118.2 . . ?
C27B C28B C29B 120.0 . . ?
F14B C29B C30B 113.8 . . ?
F14B C29B C28B 126.0 . . ?
C30B C29B C28B 120.0 . . ?
F15B C30B C29B 120.8 . . ?
F15B C30B C25B 119.1 . . ?
C29B C30B C25B 120.0 . . ?

loop_
_geom_bond_atom_site_label_1
_geom_bond_atom_site_label_2
_geom_bond_distance
_geom_bond_site_symmetry_2
_geom_bond_publ_flag
Mo1 N1 1.696(3) . ?
Mo1 O1 1.838(3) . ?
Mo1 O2 1.839(3) . ?
Mo1 N2 1.914(3) . ?
Si1 O1 1.666(3) . ?
Si1 C3 1.845(5) . ?
Si1 C1 1.851(6) . ?
Si1 C2 1.851(5) . ?
Si2 O2 1.679(3) . ?
Si2 C5 1.839(6) . ?
Si2 C6 1.844(5) . ?
Si2 C4 1.854(5) . ?
Si3 N2 1.809(3) . ?
Si3 C7 1.861(5) . ?
Si3 C8 1.863(5) . ?
Si3 C9 1.863(5) . ?
Si4 N2 1.796(3) . ?
Si4 C10 1.854(5) . ?
Si4 C12 1.8593(15) . ?
Si4 C11 1.866(5) . ?
N1 B1 1.585(5) . ?
B1 C19B 1.671(3) . ?
B1 C13B 1.688(3) . ?
B1 C13A 1.705(3) . ?
B1 C25A 1.706(3) . ?
B1 C25B 1.713(3) . ?
B1 C19A 1.736(3) . ?
C1 H1A 0.9800 . ?
C1 H1B 0.9800 . ?
C1 H1C 0.9800 . ?
C2 H2A 0.9800 . ?
C2 H2B 0.9800 . ?
C2 H2C 0.9800 . ?
C3 H3A 0.9800 . ?
C3 H3B 0.9800 . ?
C3 H3C 0.9800 . ?
C4 H4A 0.9800 . ?
C4 H4B 0.9800 . ?
C4 H4C 0.9800 . ?
C5 H5A 0.9800 . ?
C5 H5B 0.9800 . ?
C5 H5C 0.9800 . ?
C6 H6A 0.9800 . ?
C6 H6B 0.9800 . ?
C6 H6C 0.9800 . ?
C7 H7A 0.9800 . ?
C7 H7B 0.9800 . ?
C7 H7C 0.9800 . ?
C8 H8A 0.9800 . ?
C8 H8B 0.9800 . ?
C8 H8C 0.9800 . ?
C9 H9A 0.9800 . ?
C9 H9B 0.9800 . ?
C9 H9C 0.9800 . ?
C10 H10A 0.9800 . ?
C10 H10B 0.9800 . ?
C10 H10C 0.9800 . ?
C11 H11A 0.9800 . ?
C11 H11B 0.9800 . ?
C11 H11C 0.9800 . ?
C12 H12A 0.9800 . ?
C12 H12B 0.9800 . ?
C12 H12C 0.9800 . ?
C13A C18A 1.3899 . ?
C13A C14A 1.3900 . ?
C14A F1A 1.3071 . ?
C14A C15A 1.3900 . ?
C15A F2A 1.3495 . ?
C15A C16A 1.3899 . ?
C16A F3A 1.3481 . ?
C16A C17A 1.3900 . ?
C17A F4A 1.3340 . ?
C17A C18A 1.3900 . ?
C18A F5A 1.3399 . ?
C13B C18B 1.3899 . ?
C13B C14B 1.3900 . ?
C14B F1B 1.3281 . ?
C14B C15B 1.3900 . ?
C15B F2B 1.3440 . ?
C15B C16B 1.3899 . ?
C16B F3B 1.3529 . ?
C16B C17B 1.3900 . ?
C17B F4B 1.3325 . ?
C17B C18B 1.3899 . ?
C18B F5B 1.3160 . ?
C19A C24A 1.3900 . ?
C19A C20A 1.3900 . ?
C20A F6A 1.3148 . ?
C20A C21A 1.3900 . ?
C21A F7A 1.3304 . ?
C21A C22A 1.3900 . ?
C22A F8A 1.3540 . ?
C22A C23A 1.3900 . ?
C23A F9A 1.3426 . ?
C23A C24A 1.3900 . ?
C24A F10A 1.3271 . ?
C19B C24B 1.3900 . ?
C19B C20B 1.3900 . ?
C20B F6B 1.3433 . ?
C20B C21B 1.3900 . ?
C21B F7B 1.3361 . ?
C21B C22B 1.3900 . ?
C22B F8B 1.3494 . ?
C22B C23B 1.3900 . ?
C23B F9B 1.3398 . ?
C23B C24B 1.3900 . ?
C24B F10B 1.3259 . ?
C25A C26A 1.3900 . ?
C25A C30A 1.3900 . ?
C26A F11A 1.3355 . ?
C26A C27A 1.3900 . ?
C27A F12A 1.3225 . ?
C27A C28A 1.3900 . ?
C28A F13A 1.3458 . ?
C28A C29A 1.3901 . ?
C29A F14A 1.3393 . ?
C29A C30A 1.3901 . ?
C30A F15A 1.3214 . ?
C25B C30B 1.3900 . ?
C25B C26B 1.3900 . ?
C26B F11B 1.3287 . ?
C26B C27B 1.3900 . ?
C27B F12B 1.3536 . ?
C27B C28B 1.3900 . ?
C28B F13B 1.3431 . ?
C28B C29B 1.3900 . ?
C29B F14B 1.3555 . ?
C29B C30B 1.3900 . ?
C30B F15B 1.3321 . ?
